data_4507626
loop_
_publ_author_name
'Karanam, Maheswararao'
'Choudhury, Angshuman Roy'

_publ_section_title
;
 Structural Landscape of Pure Enrofloxacin and Its Novel Salts: Enhanced
 Solubility for Better Pharmaceutical Applicability
;
_journal_issue 4
_journal_name_full 'Crystal Growth &amp; Design'
_journal_page_first 1626
_journal_paper_doi 10.1021/cg301831s
_journal_volume 13
_journal_year 2013
_chemical_formula_moiety 'C19 H21 F N3 O3, H4 N, 3(H2 O)'
_chemical_formula_sum 'C19 H31 F N4 O6'
_chemical_formula_weight 430.48
_chemical_name_systematic
;
 ?
;
_space_group_crystal_system triclinic
_space_group_IT_number 2
_space_group_name_Hall '-P 1'
_space_group_name_H-M_alt 'P -1'
_symmetry_space_group_name_Hall '-P 1'
_symmetry_space_group_name_H-M 'P -1'
_atom_sites_solution_hydrogens geom
_atom_sites_solution_primary direct
_atom_sites_solution_secondary difmap
_audit_creation_date 2012-10-30T11:13:42-00:00
_audit_creation_method 'WinGX routine CIF_UPDATE'
_cell_angle_alpha 106.472(2)
_cell_angle_beta 90.408(2)
_cell_angle_gamma 91.071(2)
_cell_formula_units_Z 2
_cell_length_a 8.7779(3)
_cell_length_b 9.8015(4)
_cell_length_c 12.8782(4)
_cell_measurement_reflns_used 3335
_cell_measurement_temperature 100
_cell_measurement_theta_max 28.11
_cell_measurement_theta_min 2.17
_cell_volume 1062.25(7)
_computing_data_reduction 'SAINT v7.68A (Bruker, 2009)'
_computing_molecular_graphics
;
O. V. Dolomanov, L. J. Bourhis, R. J. Gildea, J. A. K. Howard and H. Puschmann,
OLEX2: a complete structure solution, refinement and analysis program.
        J. Appl. Cryst. (2009). 42, 339-341.
;
_computing_publication_material
;
O. V. Dolomanov, L. J. Bourhis, R. J. Gildea, J. A. K. Howard and H. Puschmann,
OLEX2: a complete structure solution, refinement and analysis program.
        J. Appl. Cryst. (2009). 42, 339-341.
;
_computing_structure_refinement
;
        SHELXL, G.M. Sheldrick, Acta Cryst.
        (2008). A64, 112-122
;
_computing_structure_solution
;
        SHELXS, G.M. Sheldrick, Acta Cryst.
        (2008). A64, 112-122
;
_diffrn_ambient_temperature 100
_diffrn_measured_fraction_theta_full 0.995
_diffrn_measured_fraction_theta_max 0.995
_diffrn_measurement_device_type 'Bruker APEX-II CCD'
_diffrn_measurement_method '\f and \w scans'
_diffrn_radiation_monochromator graphite
_diffrn_radiation_type MoK\a
_diffrn_radiation_wavelength 0.71073
_diffrn_reflns_av_R_equivalents 0.0236
_diffrn_reflns_limit_h_max 10
_diffrn_reflns_limit_h_min -10
_diffrn_reflns_limit_k_max 10
_diffrn_reflns_limit_k_min -11
_diffrn_reflns_limit_l_max 15
_diffrn_reflns_limit_l_min -14
_diffrn_reflns_number 9241
_diffrn_reflns_theta_full 24.71
_diffrn_reflns_theta_max 24.71
_diffrn_reflns_theta_min 1.65
_diffrn_source 'fine-focus sealed tube'
_diffrn_standards_number 0
_exptl_absorpt_coefficient_mu 0.106
_exptl_absorpt_correction_T_max 0.7459
_exptl_absorpt_correction_T_min 0.6639
_exptl_absorpt_correction_type multi-scan
_exptl_absorpt_process_details
;
        SADABS-2008/1 (Bruker,2008) was used for absorption correction.
        wR2(int) was 0.0558 before and 0.0383 after correction.
        The Ratio of minimum to maximum transmission is 0.8901.
        The \l/2 correction factor is 0.0015.
;
_exptl_crystal_colour 'clear light colourless'
_exptl_crystal_density_diffrn 1.346
_exptl_crystal_density_method 'not measured'
_exptl_crystal_description plate
_exptl_crystal_F_000 460
_exptl_crystal_size_max 0.4
_exptl_crystal_size_mid 0.2
_exptl_crystal_size_min 0.2
_refine_diff_density_max 0.241
_refine_diff_density_min -0.284
_refine_diff_density_rms 0.08
_refine_ls_extinction_method none
_refine_ls_goodness_of_fit_ref 1.088
_refine_ls_hydrogen_treatment mixed
_refine_ls_matrix_type full
_refine_ls_number_parameters 395
_refine_ls_number_reflns 3615
_refine_ls_number_restraints 0
_refine_ls_restrained_S_all 1.088
_refine_ls_R_factor_all 0.0595
_refine_ls_R_factor_gt 0.0379
_refine_ls_shift/su_max 0
_refine_ls_shift/su_mean 0
_refine_ls_structure_factor_coef Fsqd
_refine_ls_weighting_details 'calc w=1/[\s^2^(Fo^2^)+(0.0663P)^2^+0.0000P] where P=(Fo^2^+2Fc^2^)/3'
_refine_ls_weighting_scheme calc
_refine_ls_wR_factor_gt 0.0949
_refine_ls_wR_factor_ref 0.1147
_reflns_number_gt 2739
_reflns_number_total 3615
_reflns_threshold_expression >2sigma(I)
_cod_data_source_file cg301831s_si_008.cif
_cod_data_source_block a22nh3100k_0m
_cod_database_code 4507626

loop_
_space_group_symop_id
_space_group_symop_operation_xyz
1 'x, y, z'
2 '-x, -y, -z'

loop_
_atom_site_label
_atom_site_type_symbol
_atom_site_fract_x
_atom_site_fract_y
_atom_site_fract_z
_atom_site_U_iso_or_equiv
_atom_site_adp_type
_atom_site_occupancy
_atom_site_symmetry_multiplicity
_atom_site_calc_flag
H3 H 0.194(2) 0.172(2) 0.3067(17) 0.023(6) Uiso 1 1 d
H6 H 0.540(2) 0.267(2) 0.5978(16) 0.016(5) Uiso 1 1 d
H9 H 0.768(2) 0.4510(19) 0.3562(14) 0.008(5) Uiso 1 1 d
H11 H 0.740(2) 0.454(2) 0.5901(15) 0.011(5) Uiso 1 1 d
H12A H 0.842(2) 0.2398(19) 0.6148(16) 0.011(5) Uiso 1 1 d
H12B H 0.788(2) 0.157(2) 0.4919(16) 0.017(5) Uiso 1 1 d
H13A H 0.943(2) 0.308(2) 0.4196(17) 0.016(5) Uiso 1 1 d
H13B H 0.994(2) 0.400(2) 0.5445(17) 0.024(6) Uiso 1 1 d
H14A H 0.176(2) 0.264(2) 0.7344(16) 0.020(5) Uiso 1 1 d
H14B H 0.081(2) 0.169(2) 0.6362(16) 0.016(5) Uiso 1 1 d
H15A H 0.084(2) -0.028(2) 0.7078(15) 0.011(5) Uiso 1 1 d
H15B H 0.021(2) 0.108(2) 0.7964(17) 0.025(6) Uiso 1 1 d
H16A H 0.356(2) -0.093(2) 0.7250(15) 0.012(5) Uiso 1 1 d
H16B H 0.458(2) 0.000(2) 0.8236(16) 0.017(5) Uiso 1 1 d
H17A H 0.513(2) 0.066(2) 0.6656(15) 0.014(5) Uiso 1 1 d
H17B H 0.453(2) 0.209(2) 0.7580(16) 0.023(5) Uiso 1 1 d
H18A H 0.081(2) 0.003(2) 0.9261(17) 0.027(6) Uiso 1 1 d
H18B H 0.165(2) -0.132(2) 0.8458(17) 0.024(6) Uiso 1 1 d
H19A H 0.394(3) -0.097(3) 0.9551(19) 0.042(7) Uiso 1 1 d
H19B H 0.243(3) -0.099(3) 1.0281(19) 0.036(6) Uiso 1 1 d
H19C H 0.315(3) 0.051(3) 1.039(2) 0.045(7) Uiso 1 1 d
C5 C 0.3362(2) 0.16957(19) 0.54324(15) 0.0142(4) Uani 1 1 d
C1 C 0.5742(2) 0.39380(19) 0.26890(15) 0.0145(4) Uani 1 1 d
C2 C 0.4282(2) 0.32270(19) 0.26717(15) 0.0141(4) Uani 1 1 d
C3 C 0.2632(2) 0.1935(2) 0.36600(16) 0.0149(4) Uani 1 1 d
C4 C 0.2363(2) 0.14430(19) 0.45289(15) 0.0146(4) Uani 1 1 d
C6 C 0.4705(2) 0.2445(2) 0.53880(16) 0.0142(4) Uani 1 1 d
C7 C 0.5034(2) 0.29149(19) 0.44749(15) 0.0137(4) Uani 1 1 d
C8 C 0.3989(2) 0.27106(19) 0.36155(15) 0.0134(4) Uani 1 1 d
C9 C 0.6720(2) 0.4062(2) 0.35410(15) 0.0148(4) Uani 1 1 d
C10 C 0.6298(2) 0.4539(2) 0.17971(15) 0.0162(4) Uani 1 1 d
C11 C 0.7569(2) 0.3758(2) 0.52678(16) 0.0148(4) Uani 1 1 d
C12 C 0.8228(2) 0.2424(2) 0.54084(17) 0.0166(5) Uani 1 1 d
C13 C 0.9183(2) 0.3404(2) 0.49610(18) 0.0187(5) Uani 1 1 d
C14 C 0.1599(2) 0.1649(2) 0.68794(16) 0.0166(4) Uani 1 1 d
C15 C 0.1136(2) 0.0694(2) 0.75703(16) 0.0171(5) Uani 1 1 d
C16 C 0.3737(2) 0.0088(2) 0.77245(16) 0.0168(4) Uani 1 1 d
C17 C 0.4232(2) 0.1061(2) 0.70481(16) 0.0172(4) Uani 1 1 d
C18 C 0.1823(3) -0.0369(2) 0.89642(17) 0.0217(5) Uani 1 1 d
C19 C 0.2916(3) -0.0462(3) 0.98554(18) 0.0270(5) Uani 1 1 d
N1 N 0.64240(17) 0.35984(16) 0.44145(12) 0.0132(4) Uani 1 1 d
N2 N 0.30033(17) 0.11208(16) 0.62883(12) 0.0138(4) Uani 1 1 d
N3 N 0.23521(17) 0.06042(17) 0.83382(12) 0.0159(4) Uani 1 1 d
O1 O 0.53433(15) 0.50419(15) 0.12841(11) 0.0214(3) Uani 1 1 d
O2 O 0.77172(15) 0.45374(15) 0.16444(11) 0.0226(4) Uani 1 1 d
O3 O 0.33128(15) 0.30141(14) 0.19154(10) 0.0189(3) Uani 1 1 d
F1 F 0.10892(11) 0.06315(11) 0.45199(8) 0.0173(3) Uani 1 1 d
H4A H 0.309(3) 0.343(2) 1.050(2) 0.030(6) Uiso 1 1 d
H4B H 0.265(3) 0.249(3) 0.937(2) 0.038(7) Uiso 1 1 d
H4C H 0.161(3) 0.371(3) 0.991(2) 0.048(8) Uiso 1 1 d
H4D H 0.339(3) 0.406(3) 0.951(2) 0.061(8) Uiso 1 1 d
N4 N 0.2715(2) 0.3448(2) 0.98403(15) 0.0181(4) Uani 1 1 d
H4E H 1.034(3) 0.571(3) 0.781(2) 0.044(8) Uiso 1 1 d
H4F H 0.887(3) 0.629(3) 0.771(2) 0.063(10) Uiso 1 1 d
O4 O 0.9481(2) 0.55906(19) 0.74209(13) 0.0300(4) Uani 1 1 d
H6A H 0.883(3) 0.365(3) 1.033(3) 0.071(10) Uiso 1 1 d
H6B H 0.875(4) 0.336(3) 0.921(3) 0.082(11) Uiso 1 1 d
O6 O 0.93966(18) 0.32786(17) 0.97593(15) 0.0294(4) Uani 1 1 d
H5A H 0.663(3) 0.408(3) 0.829(2) 0.061(10) Uiso 1 1 d
H5B H 0.802(3) 0.418(3) 0.783(2) 0.059(10) Uiso 1 1 d
O5 O 0.7476(2) 0.36419(18) 0.80823(13) 0.0301(4) Uani 1 1 d

loop_
_atom_site_aniso_label
_atom_site_aniso_U_11
_atom_site_aniso_U_22
_atom_site_aniso_U_33
_atom_site_aniso_U_23
_atom_site_aniso_U_13
_atom_site_aniso_U_12
C5 0.0184(10) 0.0114(10) 0.0134(10) 0.0040(8) 0.0031(8) 0.0038(8)
C1 0.0184(11) 0.0112(10) 0.0144(10) 0.0042(8) 0.0013(8) 0.0029(8)
C2 0.0168(10) 0.0119(10) 0.0137(10) 0.0033(8) 0.0015(8) 0.0042(8)
C3 0.0151(10) 0.0146(10) 0.0154(10) 0.0046(8) -0.0003(8) 0.0026(8)
C4 0.0132(10) 0.0121(10) 0.0184(11) 0.0044(8) 0.0023(8) -0.0003(8)
C6 0.0146(10) 0.0144(10) 0.0136(10) 0.0037(8) -0.0002(8) 0.0020(8)
C7 0.0132(10) 0.0106(10) 0.0171(10) 0.0034(8) 0.0024(8) 0.0015(8)
C8 0.0154(10) 0.0103(10) 0.0150(10) 0.0042(8) 0.0015(8) 0.0022(8)
C9 0.0157(11) 0.0122(10) 0.0176(10) 0.0059(8) 0.0032(8) -0.0005(8)
C10 0.0173(11) 0.0154(10) 0.0151(10) 0.0029(8) -0.0005(8) -0.0017(8)
C11 0.0166(10) 0.0145(10) 0.0136(10) 0.0047(9) -0.0019(8) 0.0000(8)
C12 0.0173(11) 0.0166(11) 0.0170(11) 0.0066(9) 0.0000(9) 0.0018(8)
C13 0.0165(11) 0.0224(12) 0.0191(12) 0.0086(9) -0.0002(9) 0.0003(9)
C14 0.0160(11) 0.0189(12) 0.0157(10) 0.0059(9) 0.0014(8) 0.0027(8)
C15 0.0158(11) 0.0198(12) 0.0160(11) 0.0056(9) 0.0008(9) -0.0013(9)
C16 0.0178(11) 0.0171(11) 0.0167(10) 0.0067(9) 0.0025(9) 0.0022(9)
C17 0.0145(10) 0.0220(12) 0.0173(10) 0.0089(9) 0.0015(8) 0.0022(9)
C18 0.0258(12) 0.0225(12) 0.0188(11) 0.0094(10) 0.0025(9) -0.0055(10)
C19 0.0352(14) 0.0303(14) 0.0210(12) 0.0168(11) -0.0015(10) -0.0059(11)
N1 0.0143(8) 0.0135(8) 0.0127(8) 0.0054(7) 0.0000(7) 0.0004(6)
N2 0.0119(8) 0.0183(9) 0.0133(8) 0.0077(7) 0.0019(7) 0.0026(7)
N3 0.0168(9) 0.0174(9) 0.0153(8) 0.0078(7) 0.0011(7) -0.0012(7)
O1 0.0209(8) 0.0262(8) 0.0222(8) 0.0153(6) -0.0019(6) -0.0026(6)
O2 0.0173(8) 0.0314(9) 0.0227(8) 0.0136(7) 0.0023(6) -0.0005(6)
O3 0.0187(7) 0.0232(8) 0.0169(7) 0.0096(6) -0.0028(6) -0.0026(6)
F1 0.0153(6) 0.0198(6) 0.0195(6) 0.0102(5) -0.0006(5) -0.0042(5)
N4 0.0244(11) 0.0172(10) 0.0137(9) 0.0059(8) -0.0012(8) -0.0022(8)
O4 0.0210(9) 0.0418(11) 0.0252(9) 0.0060(8) -0.0021(7) 0.0035(8)
O6 0.0245(9) 0.0354(10) 0.0288(9) 0.0097(8) 0.0053(8) 0.0039(7)
O5 0.0313(10) 0.0298(10) 0.0293(9) 0.0081(8) 0.0068(8) 0.0040(8)

loop_
_atom_type_symbol
_atom_type_description
_atom_type_scat_dispersion_real
_atom_type_scat_dispersion_imag
_atom_type_scat_source
C C 0.0033 0.0016 'International Tables Vol C Tables 4.2.6.8 and 6.1.1.4'
H H 0 0 'International Tables Vol C Tables 4.2.6.8 and 6.1.1.4'
F F 0.0171 0.0103 'International Tables Vol C Tables 4.2.6.8 and 6.1.1.4'
N N 0.0061 0.0033 'International Tables Vol C Tables 4.2.6.8 and 6.1.1.4'
O O 0.0106 0.006 'International Tables Vol C Tables 4.2.6.8 and 6.1.1.4'

loop_
_geom_angle_atom_site_label_1
_geom_angle_atom_site_label_2
_geom_angle_atom_site_label_3
_geom_angle
C6 C5 C4 116.80(17)
C6 C5 N2 123.55(17)
N2 C5 C4 119.54(17)
C2 C1 C10 124.10(17)
C9 C1 C2 119.40(17)
C9 C1 C10 116.49(17)
C1 C2 C8 114.78(16)
O3 C2 C1 124.85(17)
O3 C2 C8 120.35(17)
C4 C3 C8 119.94(18)
C3 C4 C5 123.48(18)
F1 C4 C5 117.97(16)
F1 C4 C3 118.52(17)
C5 C6 C7 120.57(18)
C8 C7 C6 121.33(17)
N1 C7 C6 120.00(17)
N1 C7 C8 118.66(17)
C3 C8 C2 119.74(17)
C7 C8 C2 122.50(17)
C7 C8 C3 117.73(17)
N1 C9 C1 125.10(18)
O1 C10 C1 118.70(17)
O1 C10 O2 124.36(18)
O2 C10 C1 116.90(17)
C13 C11 C12 60.19(13)
N1 C11 C12 117.06(17)
N1 C11 C13 118.99(17)
C11 C12 C13 59.83(13)
C11 C13 C12 59.98(13)
N2 C14 C15 109.82(16)
N3 C15 C14 111.77(16)
N3 C16 C17 111.35(16)
N2 C17 C16 109.22(16)
N3 C18 C19 113.99(17)
C7 N1 C11 119.99(15)
C9 N1 C7 119.52(16)
C9 N1 C11 120.44(16)
C5 N2 C14 115.56(15)
C5 N2 C17 117.48(15)
C17 N2 C14 110.43(15)
C15 N3 C16 108.64(15)
C15 N3 C18 108.41(15)
C16 N3 C18 111.75(15)

loop_
_geom_bond_atom_site_label_1
_geom_bond_atom_site_label_2
_geom_bond_distance
C5 C4 1.414(3)
C5 C6 1.387(3)
C5 N2 1.408(2)
C1 C2 1.444(3)
C1 C9 1.365(3)
C1 C10 1.512(3)
C2 C8 1.465(3)
C2 O3 1.258(2)
C3 C4 1.358(3)
C3 C8 1.412(3)
C4 F1 1.358(2)
C6 C7 1.409(3)
C7 C8 1.400(3)
C7 N1 1.394(2)
C9 N1 1.352(2)
C10 O1 1.255(2)
C10 O2 1.262(2)
C11 C12 1.496(3)
C11 C13 1.494(3)
C11 N1 1.457(2)
C12 C13 1.499(3)
C14 C15 1.515(3)
C14 N2 1.476(2)
C15 N3 1.471(2)
C16 C17 1.522(3)
C16 N3 1.472(2)
C17 N2 1.464(2)
C18 C19 1.514(3)
C18 N3 1.483(2)
